data_4126593
loop_
_publ_author_name
'Wu, Nathan Man-Wai'
'Ng, Maggie'
'Lam, Wai Han'
'Wong, Hok-Lai'
'Yam, Vivian Wing-Wah'

_publ_section_title
;
 Photochromic Heterocycle-Fused Thieno[3,2-b]phosphole Oxides as Visible
 Light Switches without Sacrificing Photoswitching Efficiency
;
_journal_name_full 'Journal of the American Chemical Society'
_journal_paper_doi 10.1021/jacs.7b08333
_journal_year 2017
_chemical_formula_sum 'C28 H23 O P S3'
_chemical_formula_weight 502.61
_chemical_name_systematic
; 
 ? 
;
_space_group_IT_number 15
_symmetry_cell_setting monoclinic
_symmetry_space_group_name_Hall '-C 2yc'
_symmetry_space_group_name_H-M 'C 1 2/c 1'
_atom_sites_solution_hydrogens geom
_atom_sites_solution_primary direct
_atom_sites_solution_secondary difmap
_audit_creation_method SHELXL-97
_cell_angle_alpha 90.00
_cell_angle_beta 127.0350(10)
_cell_angle_gamma 90.00
_cell_formula_units_Z 8
_cell_length_a 30.6657(13)
_cell_length_b 8.4192(3)
_cell_length_c 24.8343(10)
_cell_measurement_reflns_used 73
_cell_measurement_temperature 296(2)
_cell_measurement_theta_max 15
_cell_measurement_theta_min 15
_cell_volume 5118.3(4)
_computing_cell_refinement 'BRUKER KAPPA APEXII DUO DIFFRACTOMETER'
_computing_data_collection 'BRUKER KAPPA APEXII DUO DIFFRACTOMETER'
_computing_data_reduction 'BRUKER KAPPA APEXII DUO DIFFRACTOMETER'
_computing_molecular_graphics 'SIEMENS SHELXTL'
_computing_publication_material 'SIEMENS SHELXTL'
_computing_structure_refinement 'SHELXL-97 (Sheldrick, 2008)'
_computing_structure_solution 'SHELXS-97 (Sheldrick, 2008)'
_diffrn_ambient_temperature 296(2)
_diffrn_measured_fraction_theta_full 1.000
_diffrn_measured_fraction_theta_max 1.000
_diffrn_measurement_device_type 'BRUKER KAPPA APEXII DUO DIFFRACTOMETER'
_diffrn_measurement_method 'PHI & OMEGA SCAN'
_diffrn_radiation_monochromator graphite
_diffrn_radiation_source 'fine-focus sealed tube'
_diffrn_radiation_type MoK\a
_diffrn_radiation_wavelength 0.71073
_diffrn_reflns_av_R_equivalents 0.0372
_diffrn_reflns_av_sigmaI/netI 0.0325
_diffrn_reflns_limit_h_max 36
_diffrn_reflns_limit_h_min -36
_diffrn_reflns_limit_k_max 10
_diffrn_reflns_limit_k_min -5
_diffrn_reflns_limit_l_max 29
_diffrn_reflns_limit_l_min -29
_diffrn_reflns_number 21090
_diffrn_reflns_theta_full 25.25
_diffrn_reflns_theta_max 25.25
_diffrn_reflns_theta_min 1.69
_exptl_absorpt_coefficient_mu 0.371
_exptl_absorpt_correction_T_max 0.7456
_exptl_absorpt_correction_T_min 0.6165
_exptl_absorpt_correction_type multi-scan
_exptl_crystal_colour orange
_exptl_crystal_density_diffrn 1.305
_exptl_crystal_density_method 'not measured'
_exptl_crystal_description block
_exptl_crystal_F_000 2096
_exptl_crystal_size_max 0.50
_exptl_crystal_size_mid 0.30
_exptl_crystal_size_min 0.20
_refine_diff_density_max 0.262
_refine_diff_density_min -0.236
_refine_diff_density_rms 0.043
_refine_ls_extinction_method none
_refine_ls_goodness_of_fit_ref 1.009
_refine_ls_hydrogen_treatment riding
_refine_ls_matrix_type full
_refine_ls_number_parameters 298
_refine_ls_number_reflns 4625
_refine_ls_number_restraints 0
_refine_ls_restrained_S_all 1.009
_refine_ls_R_factor_all 0.0641
_refine_ls_R_factor_gt 0.0389
_refine_ls_shift/su_max 0.001
_refine_ls_shift/su_mean 0.000
_refine_ls_structure_factor_coef Fsqd
_refine_ls_weighting_details 'calc w=1/[\s^2^(Fo^2^)+(0.0511P)^2^+4.3240P] where P=(Fo^2^+2Fc^2^)/3'
_refine_ls_weighting_scheme calc
_refine_ls_wR_factor_gt 0.0953
_refine_ls_wR_factor_ref 0.1089
_reflns_number_gt 3342
_reflns_number_total 4625
_reflns_threshold_expression >2sigma(I)
_cod_data_source_file ja7b08333_si_002.cif
_cod_data_source_block N51
_cod_depositor_comments
;
The following automatic conversions were performed:

'_symmetry_cell_setting' value 'Monoclinic' changed to 'monoclinic'
according to
/home/data/users/saulius/crontab/automatic-downloads/rss-feeds/ACS/lib/dictionaries/cif_core.dic
dictionary named 'cif_core.dic' version 2.4.2 from 2011-04-26.

Automatic conversion script
Id: cif_fix_values 4973 2017-02-22 13:04:09Z antanas 
;
_cod_original_sg_symbol_H-M C2/c
_cod_database_code 4126593

loop_
_symmetry_equiv_pos_as_xyz
'x, y, z'
'-x, y, -z+1/2'
'x+1/2, y+1/2, z'
'-x+1/2, y+1/2, -z+1/2'
'-x, -y, -z'
'x, -y, z-1/2'
'-x+1/2, -y+1/2, -z'
'x+1/2, -y+1/2, z-1/2'

loop_
_atom_site_label
_atom_site_type_symbol
_atom_site_fract_x
_atom_site_fract_y
_atom_site_fract_z
_atom_site_U_iso_or_equiv
_atom_site_adp_type
_atom_site_occupancy
_atom_site_symmetry_multiplicity
_atom_site_calc_flag
_atom_site_refinement_flags
P1 P 0.07189(2) 0.35545(7) 0.39961(3) 0.03722(17) Uani 1 1 d .
O1 O 0.01977(6) 0.4437(2) 0.36366(8) 0.0476(4) Uani 1 1 d .
S1 S 0.07784(3) 0.09526(10) 0.59537(4) 0.0685(2) Uani 1 1 d .
S2 S 0.26850(3) 0.48107(10) 0.71695(3) 0.0658(2) Uani 1 1 d .
S3 S 0.22502(3) 0.54523(9) 0.47439(3) 0.0531(2) Uani 1 1 d .
C1 C -0.02608(13) 0.2302(4) 0.53284(17) 0.0807(10) Uani 1 1 d .
H1B H -0.0503 0.3066 0.4989 0.121 Uiso 1 1 calc R
H1C H -0.0177 0.2617 0.5753 0.121 Uiso 1 1 calc R
H1D H -0.0433 0.1278 0.5204 0.121 Uiso 1 1 calc R
C2 C 0.02558(11) 0.2216(4) 0.53900(13) 0.0580(7) Uani 1 1 d .
C3 C 0.03947(10) 0.3045(3) 0.50466(13) 0.0512(6) Uani 1 1 d .
H3A H 0.0163 0.3779 0.4713 0.061 Uiso 1 1 calc R
C4 C 0.09273(10) 0.2698(3) 0.52396(11) 0.0433(6) Uani 1 1 d .
C5 C 0.11854(11) 0.1543(3) 0.57233(12) 0.0527(7) Uani 1 1 d .
C6 C 0.17216(12) 0.0736(4) 0.60199(16) 0.0747(9) Uani 1 1 d .
H6A H 0.1895 0.1211 0.5842 0.112 Uiso 1 1 calc R
H6B H 0.1660 -0.0372 0.5906 0.112 Uiso 1 1 calc R
H6C H 0.1952 0.0852 0.6502 0.112 Uiso 1 1 calc R
C7 C 0.15762(12) 0.5567(4) 0.62991(16) 0.0748(9) Uani 1 1 d .
H7A H 0.1263 0.5493 0.5835 0.112 Uiso 1 1 calc R
H7B H 0.1649 0.6662 0.6433 0.112 Uiso 1 1 calc R
H7C H 0.1505 0.5004 0.6575 0.112 Uiso 1 1 calc R
C8 C 0.20632(10) 0.4848(3) 0.63848(12) 0.0526(7) Uani 1 1 d .
C9 C 0.21094(10) 0.4211(3) 0.59134(12) 0.0461(6) Uani 1 1 d .
C10 C 0.26560(10) 0.3731(3) 0.61997(12) 0.0528(7) Uani 1 1 d .
H10A H 0.2756 0.3290 0.5945 0.063 Uiso 1 1 calc R
C11 C 0.30144(11) 0.3974(4) 0.68717(13) 0.0592(7) Uani 1 1 d .
C12 C 0.36171(12) 0.3656(5) 0.73370(15) 0.0853(11) Uani 1 1 d .
H12A H 0.3731 0.3198 0.7086 0.128 Uiso 1 1 calc R
H12B H 0.3696 0.2932 0.7684 0.128 Uiso 1 1 calc R
H12C H 0.3809 0.4635 0.7538 0.128 Uiso 1 1 calc R
C13 C 0.11439(9) 0.3464(3) 0.49151(11) 0.0396(5) Uani 1 1 d .
C14 C 0.16511(9) 0.4032(3) 0.51908(11) 0.0422(6) Uani 1 1 d .
C15 C 0.17079(9) 0.4538(3) 0.46619(12) 0.0412(6) Uani 1 1 d .
C16 C 0.12591(9) 0.4392(3) 0.40073(11) 0.0390(5) Uani 1 1 d .
C17 C 0.13304(9) 0.5044(3) 0.35318(12) 0.0408(5) Uani 1 1 d .
C18 C 0.09616(11) 0.5170(3) 0.28286(12) 0.0497(6) Uani 1 1 d .
H18A H 0.0609 0.4771 0.2599 0.060 Uiso 1 1 calc R
C19 C 0.11242(13) 0.5887(4) 0.24805(14) 0.0620(8) Uani 1 1 d .
H19A H 0.0880 0.5971 0.2013 0.074 Uiso 1 1 calc R
C20 C 0.16490(14) 0.6486(4) 0.28187(16) 0.0716(9) Uani 1 1 d .
H20A H 0.1751 0.6957 0.2571 0.086 Uiso 1 1 calc R
C21 C 0.20223(12) 0.6408(4) 0.35073(16) 0.0637(8) Uani 1 1 d .
H21A H 0.2371 0.6828 0.3728 0.076 Uiso 1 1 calc R
C22 C 0.18614(10) 0.5675(3) 0.38663(12) 0.0471(6) Uani 1 1 d .
C23 C 0.06322(9) 0.1505(3) 0.37478(11) 0.0384(5) Uani 1 1 d .
C24 C 0.01121(10) 0.0878(3) 0.33582(13) 0.0527(7) Uani 1 1 d .
H24A H -0.0187 0.1532 0.3201 0.063 Uiso 1 1 calc R
C25 C 0.00350(13) -0.0724(4) 0.32008(16) 0.0678(8) Uani 1 1 d .
H25A H -0.0316 -0.1144 0.2938 0.081 Uiso 1 1 calc R
C26 C 0.04705(14) -0.1687(4) 0.34291(16) 0.0690(9) Uani 1 1 d .
H26A H 0.0416 -0.2762 0.3322 0.083 Uiso 1 1 calc R
C27 C 0.09896(14) -0.1078(4) 0.38169(17) 0.0730(9) Uani 1 1 d .
H27A H 0.1286 -0.1739 0.3971 0.088 Uiso 1 1 calc R
C28 C 0.10713(11) 0.0517(3) 0.39786(15) 0.0590(7) Uani 1 1 d .
H28A H 0.1424 0.0927 0.4244 0.071 Uiso 1 1 calc R

loop_
_atom_site_aniso_label
_atom_site_aniso_U_11
_atom_site_aniso_U_22
_atom_site_aniso_U_33
_atom_site_aniso_U_23
_atom_site_aniso_U_13
_atom_site_aniso_U_12
P1 0.0360(3) 0.0370(4) 0.0334(3) 0.0011(3) 0.0181(3) -0.0008(3)
O1 0.0417(9) 0.0455(10) 0.0464(10) 0.0053(8) 0.0217(8) 0.0076(8)
S1 0.0850(6) 0.0736(6) 0.0605(5) 0.0131(4) 0.0509(4) -0.0029(4)
S2 0.0624(5) 0.0806(6) 0.0380(4) -0.0136(3) 0.0215(3) -0.0065(4)
S3 0.0421(3) 0.0594(5) 0.0518(4) -0.0021(3) 0.0251(3) -0.0108(3)
C1 0.084(2) 0.094(3) 0.094(2) 0.002(2) 0.070(2) -0.005(2)
C2 0.0663(17) 0.0636(19) 0.0554(16) -0.0033(14) 0.0427(15) -0.0063(15)
C3 0.0550(15) 0.0529(17) 0.0484(15) -0.0010(13) 0.0325(13) -0.0030(13)
C4 0.0480(14) 0.0447(15) 0.0354(12) -0.0033(11) 0.0242(11) -0.0049(12)
C5 0.0595(16) 0.0551(17) 0.0429(14) 0.0044(12) 0.0306(13) -0.0016(13)
C6 0.077(2) 0.074(2) 0.071(2) 0.0271(17) 0.0435(18) 0.0167(17)
C7 0.071(2) 0.088(2) 0.0671(19) -0.0181(17) 0.0427(17) 0.0012(18)
C8 0.0502(15) 0.0589(18) 0.0415(14) -0.0076(12) 0.0237(12) -0.0057(13)
C9 0.0457(14) 0.0469(15) 0.0373(13) -0.0044(11) 0.0206(11) -0.0057(12)
C10 0.0485(14) 0.0586(18) 0.0428(14) -0.0080(12) 0.0229(12) -0.0015(13)
C11 0.0498(15) 0.0639(19) 0.0434(15) -0.0072(13) 0.0171(13) -0.0004(14)
C12 0.0523(17) 0.106(3) 0.0541(18) -0.0119(18) 0.0088(15) 0.0108(18)
C13 0.0415(13) 0.0393(14) 0.0338(12) 0.0003(10) 0.0204(11) 0.0008(11)
C14 0.0432(13) 0.0413(14) 0.0354(12) -0.0017(10) 0.0202(11) -0.0019(11)
C15 0.0410(13) 0.0387(14) 0.0408(13) -0.0023(10) 0.0231(11) -0.0046(11)
C16 0.0398(12) 0.0347(13) 0.0387(12) -0.0009(10) 0.0217(11) -0.0037(10)
C17 0.0481(14) 0.0324(13) 0.0469(14) -0.0002(10) 0.0313(12) 0.0006(11)
C18 0.0578(15) 0.0465(16) 0.0448(14) 0.0019(12) 0.0308(13) 0.0003(13)
C19 0.079(2) 0.0620(19) 0.0525(16) 0.0088(14) 0.0439(16) 0.0039(16)
C20 0.093(2) 0.072(2) 0.074(2) 0.0111(17) 0.063(2) -0.0018(19)
C21 0.0632(18) 0.064(2) 0.079(2) 0.0035(16) 0.0505(17) -0.0063(15)
C22 0.0507(15) 0.0426(15) 0.0521(15) 0.0006(12) 0.0332(13) -0.0019(12)
C23 0.0413(12) 0.0369(14) 0.0368(12) 0.0015(10) 0.0234(11) -0.0004(11)
C24 0.0456(14) 0.0482(17) 0.0547(16) -0.0063(13) 0.0251(13) -0.0047(12)
C25 0.0688(19) 0.057(2) 0.077(2) -0.0175(16) 0.0433(17) -0.0215(16)
C26 0.101(3) 0.0403(18) 0.080(2) -0.0090(15) 0.062(2) -0.0084(17)
C27 0.081(2) 0.050(2) 0.092(2) -0.0007(17) 0.054(2) 0.0168(17)
C28 0.0500(15) 0.0505(18) 0.0693(18) -0.0053(14) 0.0321(14) 0.0034(13)

loop_
_atom_type_symbol
_atom_type_description
_atom_type_scat_dispersion_real
_atom_type_scat_dispersion_imag
_atom_type_scat_source
C C 0.0033 0.0016 'International Tables Vol C Tables 4.2.6.8 and 6.1.1.4'
H H 0.0000 0.0000 'International Tables Vol C Tables 4.2.6.8 and 6.1.1.4'
O O 0.0106 0.0060 'International Tables Vol C Tables 4.2.6.8 and 6.1.1.4'
P P 0.1023 0.0942 'International Tables Vol C Tables 4.2.6.8 and 6.1.1.4'
S S 0.1246 0.1234 'International Tables Vol C Tables 4.2.6.8 and 6.1.1.4'

loop_
_geom_angle_atom_site_label_1
_geom_angle_atom_site_label_2
_geom_angle_atom_site_label_3
_geom_angle
O1 P1 C16 117.82(11)
O1 P1 C23 113.13(10)
C16 P1 C23 109.17(11)
O1 P1 C13 118.31(10)
C16 P1 C13 92.29(10)
C23 P1 C13 103.63(11)
C2 S1 C5 93.29(13)
C8 S2 C11 93.31(13)
C15 S3 C22 90.89(11)
C3 C2 C1 128.7(3)
C3 C2 S1 109.8(2)
C1 C2 S1 121.5(2)
C2 C3 C4 114.4(3)
C5 C4 C3 112.3(2)
C5 C4 C13 125.6(2)
C3 C4 C13 122.0(2)
C4 C5 C6 129.6(2)
C4 C5 S1 110.1(2)
C6 C5 S1 120.2(2)
C9 C8 C7 129.9(2)
C9 C8 S2 110.3(2)
C7 C8 S2 119.8(2)
C8 C9 C10 112.3(2)
C8 C9 C14 124.5(2)
C10 C9 C14 123.3(2)
C11 C10 C9 114.2(2)
C10 C11 C12 129.2(3)
C10 C11 S2 110.0(2)
C12 C11 S2 120.8(2)
C14 C13 C4 129.8(2)
C14 C13 P1 110.81(17)
C4 C13 P1 119.14(17)
C13 C14 C9 127.8(2)
C13 C14 C15 111.4(2)
C9 C14 C15 120.8(2)
C16 C15 C14 117.1(2)
C16 C15 S3 112.91(18)
C14 C15 S3 129.75(17)
C15 C16 C17 113.7(2)
C15 C16 P1 108.38(17)
C17 C16 P1 137.65(18)
C18 C17 C22 118.9(2)
C18 C17 C16 130.3(2)
C22 C17 C16 110.7(2)
C19 C18 C17 119.5(3)
C18 C19 C20 120.6(3)
C21 C20 C19 122.0(3)
C20 C21 C22 117.8(3)
C21 C22 C17 121.1(2)
C21 C22 S3 127.1(2)
C17 C22 S3 111.75(18)
C24 C23 C28 119.2(2)
C24 C23 P1 118.55(19)
C28 C23 P1 122.06(19)
C23 C24 C25 120.0(3)
C26 C25 C24 120.3(3)
C25 C26 C27 120.2(3)
C26 C27 C28 119.9(3)
C23 C28 C27 120.3(3)

loop_
_geom_bond_atom_site_label_1
_geom_bond_atom_site_label_2
_geom_bond_distance
P1 O1 1.4782(16)
P1 C16 1.785(2)
P1 C23 1.797(2)
P1 C13 1.825(2)
S1 C2 1.720(3)
S1 C5 1.730(3)
S2 C8 1.720(3)
S2 C11 1.721(3)
S3 C15 1.730(2)
S3 C22 1.754(3)
C1 C2 1.499(4)
C2 C3 1.354(4)
C3 C4 1.428(3)
C4 C5 1.368(3)
C4 C13 1.467(3)
C5 C6 1.500(4)
C7 C8 1.503(4)
C8 C9 1.371(4)
C9 C10 1.429(3)
C9 C14 1.477(3)
C10 C11 1.351(3)
C11 C12 1.500(4)
C13 C14 1.354(3)
C14 C15 1.488(3)
C15 C16 1.363(3)
C16 C17 1.433(3)
C17 C18 1.400(3)
C17 C22 1.412(3)
C18 C19 1.371(4)
C19 C20 1.386(4)
C20 C21 1.372(4)
C21 C22 1.396(4)
C23 C24 1.378(3)
C23 C28 1.380(3)
C24 C25 1.385(4)
C25 C26 1.360(4)
C26 C27 1.370(4)
C27 C28 1.381(4)
